data_4500225
loop_
_publ_author_name
'Singh, Amit'
'Ramanan, Arunachalam'
'Bandyopadhyay, Debkumar'

_publ_section_title
;
 Link between Isostructurality, Polymorphism, and Weak Interactions in
 Palladacycle Crystals: Chemical Insight
;
_journal_issue 7
_journal_name_full 'Crystal Growth &amp; Design'
_journal_page_first 2743
_journal_paper_doi 10.1021/cg101289s
_journal_volume 11
_journal_year 2011
_chemical_formula_moiety 'C13 H11 Cl N2 Pd S'
_chemical_formula_sum 'C13 H11 Cl N2 Pd S'
_chemical_formula_weight 369.16
_chemical_name_systematic
; 
 ? 
;
_space_group_IT_number 15
_symmetry_cell_setting monoclinic
_symmetry_space_group_name_Hall '-C 2yc'
_symmetry_space_group_name_H-M 'C 1 2/c 1'
_atom_sites_solution_hydrogens geom
_atom_sites_solution_primary direct
_atom_sites_solution_secondary difmap
_audit_creation_method SHELXL-97
_cell_angle_alpha 90.00
_cell_angle_beta 95.0620(10)
_cell_angle_gamma 90.00
_cell_formula_units_Z 8
_cell_length_a 20.2347(16)
_cell_length_b 8.9073(7)
_cell_length_c 14.6957(11)
_cell_measurement_reflns_used 9469
_cell_measurement_temperature 298(2)
_cell_measurement_theta_max 28.15
_cell_measurement_theta_min 2.50
_cell_volume 2638.4(4)
_computing_cell_refinement 'Bruker SMART'
_computing_data_collection 'Bruker SMART'
_computing_data_reduction 'Bruker SAINT'
_computing_molecular_graphics 'Bruker SHELXTL'
_computing_publication_material 'Bruker SHELXTL'
_computing_structure_refinement 'SHELXL-97 (Sheldrick, 1997)'
_computing_structure_solution 'SHELXS-97 (Sheldrick, 1990)'
_diffrn_ambient_temperature 298(2)
_diffrn_measured_fraction_theta_full 0.989
_diffrn_measured_fraction_theta_max 0.989
_diffrn_measurement_device_type 'CCD area detector'
_diffrn_measurement_method 'phi and omega scans'
_diffrn_radiation_monochromator graphite
_diffrn_radiation_source 'fine-focus sealed tube'
_diffrn_radiation_type MoK\a
_diffrn_radiation_wavelength 0.71073
_diffrn_reflns_av_R_equivalents 0.0265
_diffrn_reflns_av_sigmaI/netI 0.0213
_diffrn_reflns_limit_h_max 24
_diffrn_reflns_limit_h_min -24
_diffrn_reflns_limit_k_max 10
_diffrn_reflns_limit_k_min -10
_diffrn_reflns_limit_l_max 17
_diffrn_reflns_limit_l_min -17
_diffrn_reflns_number 11704
_diffrn_reflns_theta_full 25.00
_diffrn_reflns_theta_max 25.00
_diffrn_reflns_theta_min 2.02
_exptl_absorpt_coefficient_mu 1.748
_exptl_absorpt_correction_T_max 0.840
_exptl_absorpt_correction_T_min 0.761
_exptl_absorpt_correction_type multi-scan
_exptl_absorpt_process_details SADABS
_exptl_crystal_colour Red
_exptl_crystal_density_diffrn 1.861
_exptl_crystal_density_meas 1.859
_exptl_crystal_density_method 'not measured'
_exptl_crystal_description Block
_exptl_crystal_F_000 1456.0
_exptl_crystal_size_max .22
_exptl_crystal_size_mid .13
_exptl_crystal_size_min .10
_refine_diff_density_max 0.258
_refine_diff_density_min -0.443
_refine_diff_density_rms 0.082
_refine_ls_extinction_method none
_refine_ls_goodness_of_fit_ref 1.307
_refine_ls_hydrogen_treatment constr
_refine_ls_matrix_type full
_refine_ls_number_parameters 164
_refine_ls_number_reflns 2301
_refine_ls_number_restraints 0
_refine_ls_restrained_S_all 1.307
_refine_ls_R_factor_all 0.0315
_refine_ls_R_factor_gt 0.0302
_refine_ls_shift/su_max 0.000
_refine_ls_shift/su_mean 0.000
_refine_ls_structure_factor_coef Fsqd
_refine_ls_weighting_details 'calc w=1/[\s^2^(Fo^2^)+(0.0215P)^2^+5.0770P] where P=(Fo^2^+2Fc^2^)/3'
_refine_ls_weighting_scheme calc
_refine_ls_wR_factor_gt 0.0730
_refine_ls_wR_factor_ref 0.0735
_reflns_number_gt 2217
_reflns_number_total 2301
_reflns_threshold_expression >2sigma(I)
_cod_data_source_file cg101289s_si_002.cif
_cod_data_source_block 1a
_cod_depositor_comments
;
The following automatic conversions were performed:

'_symmetry_cell_setting' value 'Monoclinic' changed to 'monoclinic'
according to /home/saulius/struct/CIF-dictionaries/cif_core.dic
dictionary named 'cif_core.dic' version 2.4.1 from 2010-06-29.

Automatic conversion script
Id: cif_fix_values 1715 2011-07-08 13:25:40Z adriana 
;
_cod_original_sg_symbol_Hall '-C 2yc '
_cod_original_sg_symbol_H-M C2/c
_cod_database_code 4500225

loop_
_symmetry_equiv_pos_as_xyz
'x, y, z'
'-x, y, -z+1/2'
'x+1/2, y+1/2, z'
'-x+1/2, y+1/2, -z+1/2'
'-x, -y, -z'
'x, -y, z-1/2'
'-x+1/2, -y+1/2, -z'
'x+1/2, -y+1/2, z-1/2'

loop_
_atom_site_label
_atom_site_type_symbol
_atom_site_fract_x
_atom_site_fract_y
_atom_site_fract_z
_atom_site_U_iso_or_equiv
_atom_site_adp_type
_atom_site_occupancy
_atom_site_symmetry_multiplicity
_atom_site_calc_flag
_atom_site_refinement_flags
Pd1 Pd 1.061166(13) 0.20439(3) 0.88170(2) 0.04128(12) Uani 1 1 d .
S1 S 0.97180(5) 0.33986(11) 0.93965(7) 0.0477(2) Uani 1 1 d .
Cl1 Cl 1.13911(6) 0.39307(12) 0.88856(10) 0.0730(4) Uani 1 1 d .
N2 N 0.99996(13) 0.0308(3) 0.87873(19) 0.0370(6) Uani 1 1 d .
N1 N 1.02003(14) -0.0997(3) 0.8589(2) 0.0405(7) Uani 1 1 d .
C1 C 1.11984(17) 0.0435(4) 0.8420(2) 0.0418(8) Uani 1 1 d .
C8 C 0.91358(18) 0.1889(4) 0.9278(2) 0.0424(8) Uani 1 1 d .
C7 C 0.93340(17) 0.0465(4) 0.9028(2) 0.0391(8) Uani 1 1 d .
C2 C 1.08650(17) -0.0950(4) 0.8384(2) 0.0414(8) Uani 1 1 d .
C12 C 0.89023(18) -0.0742(5) 0.9031(2) 0.0472(9) Uani 1 1 d .
H12 H 0.9042 -0.1700 0.8887 0.057 Uiso 1 1 calc R
C3 C 1.1171(2) -0.2295(5) 0.8186(3) 0.0495(9) Uani 1 1 d .
H3 H 1.0938 -0.3197 0.8174 0.059 Uiso 1 1 calc R
C11 C 0.82614(19) -0.0502(5) 0.9251(3) 0.0545(10) Uani 1 1 d .
H11 H 0.7968 -0.1305 0.9255 0.065 Uiso 1 1 calc R
C9 C 0.8485(2) 0.2102(5) 0.9490(3) 0.0545(11) Uani 1 1 d .
H9 H 0.8344 0.3052 0.9650 0.065 Uiso 1 1 calc R
C10 C 0.8053(2) 0.0924(5) 0.9466(3) 0.0573(11) Uani 1 1 d .
H10 H 0.7617 0.1080 0.9595 0.069 Uiso 1 1 calc R
C13 C 0.9368(2) 0.4746(5) 0.8576(3) 0.0717(13) Uani 1 1 d .
H13A H 0.9299 0.4280 0.7986 0.108 Uiso 1 1 calc R
H13B H 0.9667 0.5577 0.8545 0.108 Uiso 1 1 calc R
H13C H 0.8952 0.5099 0.8760 0.108 Uiso 1 1 calc R
C6 C 1.18614(19) 0.0439(5) 0.8235(3) 0.0528(10) Uani 1 1 d .
H6 H 1.2100 0.1332 0.8252 0.063 Uiso 1 1 calc R
C4 C 1.1830(2) -0.2256(5) 0.8006(3) 0.0563(11) Uani 1 1 d .
H4 H 1.2048 -0.3139 0.7875 0.068 Uiso 1 1 calc R
C5 C 1.2163(2) -0.0903(5) 0.8022(3) 0.0585(11) Uani 1 1 d .
H5 H 1.2603 -0.0888 0.7887 0.070 Uiso 1 1 calc R

loop_
_atom_site_aniso_label
_atom_site_aniso_U_11
_atom_site_aniso_U_22
_atom_site_aniso_U_33
_atom_site_aniso_U_23
_atom_site_aniso_U_13
_atom_site_aniso_U_12
Pd1 0.03718(18) 0.03478(18) 0.0517(2) 0.00177(11) 0.00319(13) 0.00069(11)
S1 0.0488(5) 0.0396(5) 0.0542(6) -0.0064(4) 0.0014(4) 0.0058(4)
Cl1 0.0551(6) 0.0440(6) 0.1194(10) 0.0066(6) 0.0057(6) -0.0113(5)
N2 0.0356(15) 0.0380(16) 0.0374(15) -0.0011(12) 0.0034(12) 0.0032(12)
N1 0.0406(16) 0.0365(16) 0.0441(16) -0.0013(13) 0.0021(13) 0.0031(13)
C1 0.0388(19) 0.045(2) 0.0415(19) 0.0038(16) 0.0034(15) 0.0035(16)
C8 0.0375(19) 0.050(2) 0.0398(19) -0.0010(16) 0.0042(15) 0.0047(16)
C7 0.0340(17) 0.046(2) 0.0365(18) -0.0023(15) 0.0006(14) 0.0059(16)
C2 0.0388(19) 0.045(2) 0.0404(19) 0.0018(16) 0.0042(15) 0.0065(16)
C12 0.044(2) 0.054(2) 0.044(2) -0.0034(17) 0.0049(16) -0.0039(18)
C3 0.055(2) 0.044(2) 0.051(2) -0.0030(17) 0.0073(18) 0.0067(18)
C11 0.041(2) 0.069(3) 0.054(2) 0.003(2) 0.0054(18) -0.008(2)
C9 0.050(2) 0.064(3) 0.050(2) -0.0031(19) 0.0100(19) 0.019(2)
C10 0.041(2) 0.079(3) 0.053(2) 0.002(2) 0.0125(18) 0.009(2)
C13 0.074(3) 0.049(3) 0.089(3) 0.013(2) -0.004(3) 0.004(2)
C6 0.042(2) 0.056(2) 0.061(2) 0.007(2) 0.0117(18) 0.0028(19)
C4 0.055(2) 0.061(3) 0.054(2) 0.001(2) 0.011(2) 0.020(2)
C5 0.041(2) 0.080(3) 0.056(2) 0.007(2) 0.0115(19) 0.015(2)

loop_
_atom_type_symbol
_atom_type_description
_atom_type_scat_dispersion_real
_atom_type_scat_dispersion_imag
_atom_type_scat_source
C C 0.0033 0.0016 'International Tables Vol C Tables 4.2.6.8 and 6.1.1.4'
H H 0.0000 0.0000 'International Tables Vol C Tables 4.2.6.8 and 6.1.1.4'
N N 0.0061 0.0033 'International Tables Vol C Tables 4.2.6.8 and 6.1.1.4'
S S 0.1246 0.1234 'International Tables Vol C Tables 4.2.6.8 and 6.1.1.4'
Cl Cl 0.1484 0.1585 'International Tables Vol C Tables 4.2.6.8 and 6.1.1.4'
Pd Pd -0.9988 1.0072 'International Tables Vol C Tables 4.2.6.8 and 6.1.1.4'

loop_
_geom_angle_atom_site_label_1
_geom_angle_atom_site_label_2
_geom_angle_atom_site_label_3
_geom_angle
N2 Pd1 C1 79.55(13)
N2 Pd1 Cl1 175.42(9)
C1 Pd1 Cl1 96.60(11)
N2 Pd1 S1 84.88(8)
C1 Pd1 S1 163.95(11)
Cl1 Pd1 S1 98.79(4)
C8 S1 C13 102.7(2)
C8 S1 Pd1 95.64(12)
C13 S1 Pd1 111.27(17)
N1 N2 C7 118.2(3)
N1 N2 Pd1 120.4(2)
C7 N2 Pd1 121.3(2)
N2 N1 C2 110.6(3)
C6 C1 C2 117.6(3)
C6 C1 Pd1 132.0(3)
C2 C1 Pd1 110.4(2)
C7 C8 C9 118.9(4)
C7 C8 S1 120.7(3)
C9 C8 S1 120.3(3)
C12 C7 C8 120.7(3)
C12 C7 N2 122.2(3)
C8 C7 N2 117.0(3)
C3 C2 N1 118.1(3)
C3 C2 C1 122.9(3)
N1 C2 C1 118.9(3)
C11 C12 C7 119.1(4)
C11 C12 H12 120.4
C7 C12 H12 120.4
C4 C3 C2 118.2(4)
C4 C3 H3 120.9
C2 C3 H3 120.9
C12 C11 C10 120.4(4)
C12 C11 H11 119.8
C10 C11 H11 119.8
C10 C9 C8 120.4(4)
C10 C9 H9 119.8
C8 C9 H9 119.8
C9 C10 C11 120.4(4)
C9 C10 H10 119.8
C11 C10 H10 119.8
S1 C13 H13A 109.5
S1 C13 H13B 109.5
H13A C13 H13B 109.5
S1 C13 H13C 109.5
H13A C13 H13C 109.5
H13B C13 H13C 109.5
C5 C6 C1 119.4(4)
C5 C6 H6 120.3
C1 C6 H6 120.3
C5 C4 C3 119.7(4)
C5 C4 H4 120.1
C3 C4 H4 120.1
C4 C5 C6 122.2(4)
C4 C5 H5 118.9
C6 C5 H5 118.9

loop_
_geom_bond_atom_site_label_1
_geom_bond_atom_site_label_2
_geom_bond_distance
Pd1 N2 1.979(3)
Pd1 C1 1.981(4)
Pd1 Cl1 2.3009(11)
Pd1 S1 2.3922(10)
S1 C8 1.786(4)
S1 C13 1.801(4)
N2 N1 1.274(4)
N2 C7 1.429(4)
N1 C2 1.405(4)
C1 C6 1.392(5)
C1 C2 1.405(5)
C8 C7 1.390(5)
C8 C9 1.394(5)
C7 C12 1.385(5)
C2 C3 1.392(5)
C12 C11 1.380(5)
C12 H12 0.9300
C3 C4 1.382(6)
C3 H3 0.9300
C11 C10 1.383(6)
C11 H11 0.9300
C9 C10 1.363(6)
C9 H9 0.9300
C10 H10 0.9300
C13 H13A 0.9600
C13 H13B 0.9600
C13 H13C 0.9600
C6 C5 1.389(6)
C6 H6 0.9300
C4 C5 1.380(6)
C4 H4 0.9300
C5 H5 0.9300

loop_
_geom_torsion_atom_site_label_1
_geom_torsion_atom_site_label_2
_geom_torsion_atom_site_label_3
_geom_torsion_atom_site_label_4
_geom_torsion
N2 Pd1 S1 C8 -4.87(14)
C1 Pd1 S1 C8 -18.8(4)
Cl1 Pd1 S1 C8 177.90(13)
N2 Pd1 S1 C13 -110.81(19)
C1 Pd1 S1 C13 -124.7(4)
Cl1 Pd1 S1 C13 71.96(18)
C1 Pd1 N2 N1 2.6(3)
S1 Pd1 N2 N1 -173.6(3)
C1 Pd1 N2 C7 179.5(3)
S1 Pd1 N2 C7 3.4(2)
C7 N2 N1 C2 -179.1(3)
Pd1 N2 N1 C2 -2.0(4)
N2 Pd1 C1 C6 -178.0(4)
Cl1 Pd1 C1 C6 -0.5(4)
S1 Pd1 C1 C6 -163.9(3)
N2 Pd1 C1 C2 -2.2(2)
Cl1 Pd1 C1 C2 175.3(2)
S1 Pd1 C1 C2 11.9(6)
C13 S1 C8 C7 120.5(3)
Pd1 S1 C8 C7 7.2(3)
C13 S1 C8 C9 -63.6(4)
Pd1 S1 C8 C9 -176.9(3)
C9 C8 C7 C12 -3.0(6)
S1 C8 C7 C12 173.0(3)
C9 C8 C7 N2 178.1(3)
S1 C8 C7 N2 -6.0(5)
N1 N2 C7 C12 -1.5(5)
Pd1 N2 C7 C12 -178.5(3)
N1 N2 C7 C8 177.4(3)
Pd1 N2 C7 C8 0.4(4)
N2 N1 C2 C3 177.6(3)
N2 N1 C2 C1 -0.1(4)
C6 C1 C2 C3 0.9(6)
Pd1 C1 C2 C3 -175.6(3)
C6 C1 C2 N1 178.5(3)
Pd1 C1 C2 N1 2.0(4)
C8 C7 C12 C11 2.5(6)
N2 C7 C12 C11 -178.6(3)
N1 C2 C3 C4 -178.4(3)
C1 C2 C3 C4 -0.8(6)
C7 C12 C11 C10 0.0(6)
C7 C8 C9 C10 0.9(6)
S1 C8 C9 C10 -175.0(3)
C8 C9 C10 C11 1.5(6)
C12 C11 C10 C9 -2.0(6)
C2 C1 C6 C5 0.1(6)
Pd1 C1 C6 C5 175.7(3)
C2 C3 C4 C5 -0.4(6)
C3 C4 C5 C6 1.4(7)
C1 C6 C5 C4 -1.3(6)
